data_7038644
loop_
_publ_author_name
'Li, Jie'
'Guo, Jipeng'
'Jia, Jiage'
'Ma, Pengtao'
'Zhang, Dongdi'
'Wang, Jingping'
'Niu, Jingyang'

_publ_section_title
;
 Isopentatungstate-supported metal carbonyl derivative: synthesis,
 characterization, and catalytic properties for alkene epoxidation.
;
_journal_issue 15
_journal_name_full 'Dalton transactions (Cambridge, England : 2003)'
_journal_page_first 6726
_journal_page_last 6731
_journal_paper_doi 10.1039/c6dt00352d
_journal_volume 45
_journal_year 2016
_chemical_formula_moiety 'C12 K O35 Re4 W5, 3(O), 3(C4 H12 N)'
_chemical_formula_sum 'C24 H48 B0 K N3 O38 Re4 W5'
_chemical_formula_weight 2689.80
_chemical_name_systematic
;
 ? 
;
_space_group_crystal_system monoclinic
_space_group_IT_number 14
_space_group_name_Hall '-P 2ybc'
_space_group_name_H-M_alt 'P 1 21/c 1'
_symmetry_space_group_name_Hall '-P 2ybc'
_symmetry_space_group_name_H-M 'P 1 21/c 1'
_atom_sites_solution_hydrogens geom
_audit_creation_date 2016-01-07
_audit_creation_method
;
Olex2 1.2
(compiled 2015.09.30 svn.r3233 for OlexSys, GUI svn.r5103)
;
_audit_update_record
;
2016-01-09 deposited with the CCDC.
2016-02-26 downloaded from the CCDC.
;
_cell_angle_alpha 90
_cell_angle_beta 105.3700(10)
_cell_angle_gamma 90
_cell_formula_units_Z 4
_cell_length_a 13.8745(8)
_cell_length_b 19.1737(11)
_cell_length_c 22.0448(13)
_cell_measurement_reflns_used 9288
_cell_measurement_temperature 296(2)
_cell_measurement_theta_max 28.02
_cell_measurement_theta_min 2.33
_cell_volume 5654.7(6)
_computing_cell_refinement 'Bruker SAINT'
_computing_data_collection 'Bruker APEX2'
_computing_data_reduction 'Bruker SAINT'
_computing_molecular_graphics 'Olex2 (Dolomanov et al., 2009)'
_computing_publication_material 'Olex2 (Dolomanov et al., 2009)'
_computing_structure_refinement 'ShelXL (Sheldrick, 2015)'
_computing_structure_solution 'ShelXS-1997 (Sheldrick, 2008)'
_diffrn_ambient_temperature 296.15
_diffrn_measured_fraction_theta_full 0.998
_diffrn_measured_fraction_theta_max 0.998
_diffrn_measurement_device_type 'Bruker APEX-II CCD'
_diffrn_measurement_method '\f and \w scans'
_diffrn_radiation_monochromator graphite
_diffrn_radiation_type MoK\a
_diffrn_radiation_wavelength 0.71073
_diffrn_reflns_av_R_equivalents 0.0490
_diffrn_reflns_av_unetI/netI 0.0556
_diffrn_reflns_Laue_measured_fraction_full 0.998
_diffrn_reflns_Laue_measured_fraction_max 0.998
_diffrn_reflns_limit_h_max 16
_diffrn_reflns_limit_h_min -16
_diffrn_reflns_limit_k_max 16
_diffrn_reflns_limit_k_min -22
_diffrn_reflns_limit_l_max 26
_diffrn_reflns_limit_l_min -26
_diffrn_reflns_number 28702
_diffrn_reflns_point_group_measured_fraction_full 0.998
_diffrn_reflns_point_group_measured_fraction_max 0.998
_diffrn_reflns_theta_full 24.999
_diffrn_reflns_theta_max 24.999
_diffrn_reflns_theta_min 1.856
_diffrn_standards_number 0
_exptl_absorpt_coefficient_mu 18.820
_exptl_absorpt_correction_T_max 0.7457
_exptl_absorpt_correction_T_min 0.2988
_exptl_absorpt_correction_type multi-scan
_exptl_absorpt_process_details
;
SADABS-2008/1 (Bruker,2008) was used for absorption correction.
wR2(int) was 0.1377 before and 0.0572 after correction.
The Ratio of minimum to maximum transmission is 0.4007.
The \l/2 correction factor is 0.0015.
;
_exptl_crystal_colour yellow
_exptl_crystal_density_diffrn 3.159
_exptl_crystal_density_method 'not measured'
_exptl_crystal_description block
_exptl_crystal_F_000 4824
_exptl_crystal_size_max 0.2
_exptl_crystal_size_mid 0.18
_exptl_crystal_size_min 0.16
_refine_diff_density_max 1.337
_refine_diff_density_min -1.693
_refine_diff_density_rms 0.276
_refine_ls_extinction_method none
_refine_ls_goodness_of_fit_ref 1.015
_refine_ls_hydrogen_treatment constr
_refine_ls_matrix_type full
_refine_ls_number_parameters 676
_refine_ls_number_reflns 9944
_refine_ls_number_restraints 6
_refine_ls_restrained_S_all 1.016
_refine_ls_R_factor_all 0.0441
_refine_ls_R_factor_gt 0.0324
_refine_ls_shift/su_max 0.003
_refine_ls_shift/su_mean 0.000
_refine_ls_structure_factor_coef Fsqd
_refine_ls_weighting_details 'w=1/[\s^2^(Fo^2^)+(0.0280P)^2^] where P=(Fo^2^+2Fc^2^)/3'
_refine_ls_weighting_scheme calc
_refine_ls_wR_factor_gt 0.0690
_refine_ls_wR_factor_ref 0.0740
_reflns_Friedel_coverage 0.000
_reflns_number_gt 8190
_reflns_number_total 9944
_reflns_threshold_expression 'I > 2\s(I)'
_cod_data_source_file c6dt00352d2.cif
_cod_data_source_block 1
_cod_depositor_comments 'Adding full bibliography for 7038644.cif.'
_cod_database_code 7038644
_shelx_space_group_comment
;
The symmetry employed for this shelxl refinement is uniquely defined
by the following loop, which should always be used as a source of
symmetry information in preference to the above space-group names.
They are only intended as comments.
;
_shelx_estimated_absorpt_t_max 0.153
_shelx_estimated_absorpt_t_min 0.117
_olex2_refinement_description
;
1. Fixed Uiso
 At 1.5 times of:
  All C(H,H,H) groups
2. Uiso/Uaniso restraints and constraints
Uanis(C22) \\sim Ueq: with sigma of 0.01 and sigma for terminal atoms of 0.02
3.a Me refined with riding coordinates:
 C13(H13A,H13B,H13C), C14(H14A,H14B,H14C), C15(H15A,H15B,H15C), C16(H16A,H16B,
 H16C), C17(H17A,H17B,H17C), C18(H18A,H18B,H18C), C19(H19A,H19B,H19C), C20(H20A,
 H20B,H20C), C21(H21A,H21B,H21C), C22(H22A,H22B,H22C), C23(H23A,H23B,H23C),
 C24(H24A,H24B,H24C)
;
_shelx_shelxl_version_number 2014/7
_olex2_submission_special_instructions 'No special instructions were received'

loop_
_space_group_symop_operation_xyz
'x, y, z'
'-x, y+1/2, -z+1/2'
'-x, -y, -z'
'x, -y-1/2, z-1/2'

loop_
_atom_site_label
_atom_site_type_symbol
_atom_site_fract_x
_atom_site_fract_y
_atom_site_fract_z
_atom_site_U_iso_or_equiv
_atom_site_adp_type
_atom_site_occupancy
_atom_site_site_symmetry_order
_atom_site_calc_flag
_atom_site_refinement_flags_posn
_atom_site_refinement_flags_adp
W1 W 0.56829(2) 0.14060(2) 1.25247(2) 0.01953(10) Uani 1 1 d . .
W2 W 0.43614(3) 0.28030(2) 1.17199(2) 0.01821(9) Uani 1 1 d . .
W3 W 0.35008(3) 0.05828(2) 1.22778(2) 0.02008(10) Uani 1 1 d . .
W4 W 0.37467(3) 0.21172(2) 1.29388(2) 0.01825(9) Uani 1 1 d . .
W5 W 0.41211(3) 0.12218(2) 1.10498(2) 0.01904(9) Uani 1 1 d . .
Re1 Re 0.10529(3) 0.25883(2) 1.20193(2) 0.02155(10) Uani 1 1 d . .
Re2 Re 0.08024(3) 0.09847(2) 1.13083(2) 0.02156(10) Uani 1 1 d . .
Re3 Re 0.19277(3) 0.24380(2) 1.05071(2) 0.02023(10) Uani 1 1 d . .
Re4 Re 0.62605(3) 0.20797(2) 1.13459(2) 0.02395(10) Uani 1 1 d . .
K1 K 0.5093(2) 0.49320(16) 1.11648(15) 0.0666(9) Uani 1 1 d . .
O1W O 0.4068(7) 0.6259(5) 1.0638(4) 0.076(3) Uani 1 1 d . .
O2W O 0.3008(7) 0.4474(5) 1.0757(5) 0.083(3) Uani 1 1 d . .
O3W O 0.3952(10) 0.4488(8) 0.9772(6) 0.138(5) Uani 1 1 d . .
O4W O 0.4667(6) 0.1973(5) 0.4938(4) 0.069(3) Uani 1 1 d . .
O5W O 0.8205(7) 0.0563(6) 0.3936(4) 0.083(3) Uani 1 1 d . .
O6W O 0.7970(9) 0.3640(7) 0.9868(6) 0.123(5) Uani 1 1 d . .
O1 O 0.6513(6) 0.1613(5) 1.0070(4) 0.062(3) Uani 1 1 d . .
O2 O 0.6900(6) 0.3547(5) 1.1061(5) 0.064(3) Uani 1 1 d . .
O3 O 0.8438(5) 0.1694(5) 1.1965(4) 0.060(3) Uani 1 1 d . .
O4 O 0.2442(7) 0.3020(6) 0.9354(4) 0.081(3) Uani 1 1 d . .
O5 O 0.0268(6) 0.1747(5) 0.9499(4) 0.058(2) Uani 1 1 d . .
O6 O 0.0537(6) 0.3695(5) 1.0337(4) 0.062(3) Uani 1 1 d . .
O7 O 0.1262(6) 0.0285(5) 1.0171(4) 0.056(2) Uani 1 1 d . .
O8 O -0.0296(7) -0.0333(5) 1.1482(5) 0.071(3) Uani 1 1 d . .
O9 O -0.1193(6) 0.1461(5) 1.0446(4) 0.067(3) Uani 1 1 d . .
O10 O 0.1841(6) 0.4022(4) 1.1785(4) 0.052(2) Uani 1 1 d . .
O11 O -0.0950(5) 0.3026(5) 1.1138(4) 0.065(3) Uani 1 1 d . .
O12 O 0.0293(7) 0.3181(5) 1.3080(4) 0.073(3) Uani 1 1 d . .
O13 O 0.5728(4) 0.2344(3) 1.2144(3) 0.0219(15) Uani 1 1 d . .
O14 O 0.5258(4) 0.1861(3) 1.3146(3) 0.0235(15) Uani 1 1 d . .
O15 O 0.6931(4) 0.1258(4) 1.2873(3) 0.0309(17) Uani 1 1 d . .
O16 O 0.5050(4) 0.0592(3) 1.2608(3) 0.0249(15) Uani 1 1 d . .
O17 O 0.5551(4) 0.1164(3) 1.1624(3) 0.0220(15) Uani 1 1 d . .
O18 O 0.3997(4) 0.1664(3) 1.2013(3) 0.0196(14) Uani 1 1 d . .
O19 O 0.4852(5) 0.3578(3) 1.1584(3) 0.0307(16) Uani 1 1 d . .
O20 O 0.3107(4) 0.2859(3) 1.1242(3) 0.0212(14) Uani 1 1 d . .
O21 O 0.4163(4) 0.2911(3) 1.2526(3) 0.0231(15) Uani 1 1 d . .
O22 O 0.4661(4) 0.2203(3) 1.1032(3) 0.0192(14) Uani 1 1 d . .
O23 O 0.3456(5) -0.0236(3) 1.2572(3) 0.0346(17) Uani 1 1 d . .
O24 O 0.3794(4) 0.0447(3) 1.1470(3) 0.0222(14) Uani 1 1 d . .
O25 O 0.3602(4) 0.1124(3) 1.3025(3) 0.0198(14) Uani 1 1 d . .
O26 O 0.2221(4) 0.0762(3) 1.1916(3) 0.0242(15) Uani 1 1 d . .
O27 O 0.4456(5) 0.0848(4) 1.0423(3) 0.0366(18) Uani 1 1 d . .
O28 O 0.3898(5) 0.2435(4) 1.3683(3) 0.0323(17) Uani 1 1 d . .
O29 O 0.2460(4) 0.2264(3) 1.2572(3) 0.0226(15) Uani 1 1 d . .
O30 O 0.2910(4) 0.1572(3) 1.0689(3) 0.0215(14) Uani 1 1 d . .
O31 O 0.1609(4) 0.1979(3) 1.1346(3) 0.0201(14) Uani 1 1 d . .
O32 O 0.0621(4) 0.1532(3) 1.2121(3) 0.0238(15) Uani 1 1 d . .
C1 C 0.6446(8) 0.1780(7) 1.0562(6) 0.044(3) Uani 1 1 d . .
C2 C 0.6678(7) 0.2983(7) 1.1168(5) 0.038(3) Uani 1 1 d . .
C3 C 0.7619(8) 0.1850(6) 1.1723(5) 0.040(3) Uani 1 1 d . .
C4 C 0.2304(8) 0.2806(7) 0.9815(5) 0.043(3) Uani 1 1 d . .
C5 C 0.0888(7) 0.1998(6) 0.9883(5) 0.030(3) Uani 1 1 d . .
C6 C 0.1042(7) 0.3214(6) 1.0411(5) 0.031(2) Uani 1 1 d . .
C7 C 0.1093(8) 0.0543(6) 1.0599(5) 0.034(3) Uani 1 1 d . .
C8 C 0.0132(7) 0.0168(6) 1.1421(5) 0.038(3) Uani 1 1 d . .
C9 C -0.0428(8) 0.1284(6) 1.0766(5) 0.035(3) Uani 1 1 d . .
C10 C 0.1556(7) 0.3483(6) 1.1874(5) 0.033(3) Uani 1 1 d . .
C11 C -0.0190(8) 0.2849(6) 1.1470(5) 0.036(3) Uani 1 1 d . .
C12 C 0.0570(7) 0.2948(6) 1.2679(5) 0.041(3) Uani 1 1 d . .
C13 C 0.3609(7) 0.8455(6) 0.1571(5) 0.046(3) Uani 1 1 d . .
H13A H 0.3947 0.8054 0.1788 0.068 Uiso 1 1 calc R .
H13B H 0.3782 0.8512 0.1181 0.068 Uiso 1 1 calc R .
H13C H 0.3806 0.8862 0.1827 0.068 Uiso 1 1 calc R .
C14 C 0.2217(10) 0.7715(6) 0.1052(7) 0.064(4) Uani 1 1 d . .
H14A H 0.1507 0.7652 0.0970 0.096 Uiso 1 1 calc R .
H14B H 0.2390 0.7766 0.0660 0.096 Uiso 1 1 calc R .
H14C H 0.2554 0.7315 0.1272 0.096 Uiso 1 1 calc R .
C15 C 0.2288(9) 0.8254(8) 0.2060(7) 0.065(4) Uani 1 1 d . .
H15A H 0.1581 0.8188 0.1989 0.098 Uiso 1 1 calc R .
H15B H 0.2634 0.7850 0.2266 0.098 Uiso 1 1 calc R .
H15C H 0.2495 0.8656 0.2321 0.098 Uiso 1 1 calc R .
C16 C 0.1997(9) 0.8976(6) 0.1110(6) 0.066(4) Uani 1 1 d . .
H16A H 0.1288 0.8909 0.1029 0.099 Uiso 1 1 calc R .
H16B H 0.2191 0.9384 0.1365 0.099 Uiso 1 1 calc R .
H16C H 0.2168 0.9034 0.0719 0.099 Uiso 1 1 calc R .
C17 C 0.4335(8) 0.0763(7) 0.8936(6) 0.056(4) Uani 1 1 d . .
H17A H 0.4389 0.1177 0.8702 0.084 Uiso 1 1 calc R .
H17B H 0.4620 0.0848 0.9376 0.084 Uiso 1 1 calc R .
H17C H 0.4687 0.0388 0.8801 0.084 Uiso 1 1 calc R .
C18 C 0.2698(9) 0.1156(7) 0.9031(7) 0.060(4) Uani 1 1 d . .
H18A H 0.2755 0.1569 0.8798 0.090 Uiso 1 1 calc R .
H18B H 0.2006 0.1031 0.8956 0.090 Uiso 1 1 calc R .
H18C H 0.2976 0.1241 0.9472 0.090 Uiso 1 1 calc R .
C19 C 0.3169(9) -0.0059(6) 0.9181(6) 0.056(4) Uani 1 1 d . .
H19A H 0.3470 0.0021 0.9620 0.085 Uiso 1 1 calc R .
H19B H 0.2476 -0.0173 0.9118 0.085 Uiso 1 1 calc R .
H19C H 0.3503 -0.0438 0.9037 0.085 Uiso 1 1 calc R .
C20 C 0.2782(14) 0.0432(11) 0.8144(6) 0.120(8) Uani 1 1 d . .
H20A H 0.2832 0.0841 0.7903 0.180 Uiso 1 1 calc R .
H20B H 0.3118 0.0051 0.8005 0.180 Uiso 1 1 calc R .
H20C H 0.2090 0.0316 0.8086 0.180 Uiso 1 1 calc R .
C21 C 0.1787(13) 0.0394(14) 0.3420(11) 0.163(11) Uani 1 1 d . .
H21A H 0.2288 0.0554 0.3782 0.244 Uiso 1 1 calc R .
H21B H 0.1979 -0.0051 0.3291 0.244 Uiso 1 1 calc R .
H21C H 0.1720 0.0724 0.3083 0.244 Uiso 1 1 calc R .
C22 C -0.0033(17) 0.0085(14) 0.3069(11) 0.169(10) Uani 1 1 d . U
H22A H -0.0618 0.0061 0.3223 0.253 Uiso 1 1 calc R .
H22B H -0.0149 0.0406 0.2723 0.253 Uiso 1 1 calc R .
H22C H 0.0110 -0.0368 0.2931 0.253 Uiso 1 1 calc R .
C23 C 0.0824(19) -0.0048(12) 0.4168(9) 0.155(10) Uani 1 1 d . .
H23A H 0.0158 -0.0056 0.4218 0.233 Uiso 1 1 calc R .
H23B H 0.1053 -0.0518 0.4146 0.233 Uiso 1 1 calc R .
H23C H 0.1260 0.0186 0.4520 0.233 Uiso 1 1 calc R .
C24 C 0.0444(19) 0.1070(12) 0.3622(10) 0.148(9) Uani 1 1 d . .
H24A H -0.0185 0.1052 0.3725 0.222 Uiso 1 1 calc R .
H24B H 0.0919 0.1322 0.3943 0.222 Uiso 1 1 calc R .
H24C H 0.0360 0.1301 0.3225 0.222 Uiso 1 1 calc R .
N1 N 0.2528(6) 0.8357(5) 0.1446(4) 0.036(2) Uani 1 1 d . .
N2 N 0.3256(6) 0.0570(5) 0.8825(4) 0.040(2) Uani 1 1 d . .
N3 N 0.0825(10) 0.0328(8) 0.3579(6) 0.079(4) Uani 1 1 d . .

loop_
_atom_site_aniso_label
_atom_site_aniso_U_11
_atom_site_aniso_U_22
_atom_site_aniso_U_33
_atom_site_aniso_U_23
_atom_site_aniso_U_13
_atom_site_aniso_U_12
W1 0.01449(18) 0.0261(2) 0.0168(2) -0.00117(17) 0.00199(15) 0.00180(16)
W2 0.01744(18) 0.0200(2) 0.0178(2) -0.00055(16) 0.00567(15) -0.00072(15)
W3 0.01795(18) 0.0184(2) 0.0220(2) 0.00154(17) 0.00210(15) 0.00047(15)
W4 0.01704(18) 0.0237(2) 0.01425(19) -0.00192(16) 0.00451(15) 0.00024(16)
W5 0.01691(18) 0.0234(2) 0.0160(2) -0.00405(16) 0.00293(15) 0.00313(15)
Re1 0.01767(18) 0.0249(2) 0.0230(2) -0.00114(17) 0.00715(15) 0.00341(16)
Re2 0.01667(18) 0.0242(2) 0.0223(2) -0.00072(17) 0.00236(15) -0.00246(16)
Re3 0.01759(18) 0.0264(2) 0.0164(2) 0.00339(17) 0.00396(15) 0.00403(16)
Re4 0.01675(18) 0.0346(3) 0.0228(2) 0.00001(18) 0.00926(16) 0.00047(17)
K1 0.074(2) 0.052(2) 0.0609(19) -0.0021(16) -0.0039(16) -0.0156(16)
O1W 0.091(7) 0.091(8) 0.044(5) -0.023(5) 0.015(5) -0.027(6)
O2W 0.070(6) 0.082(8) 0.102(8) 0.014(7) 0.030(6) -0.006(6)
O3W 0.158(13) 0.142(13) 0.138(12) -0.047(10) 0.083(10) -0.045(10)
O4W 0.067(6) 0.101(8) 0.035(5) -0.011(5) 0.005(4) 0.015(6)
O5W 0.080(7) 0.088(8) 0.072(7) 0.013(6) 0.003(6) 0.011(6)
O6W 0.118(10) 0.147(13) 0.090(9) 0.021(8) 0.003(8) -0.029(9)
O1 0.064(6) 0.096(8) 0.036(5) -0.014(5) 0.033(4) 0.000(5)
O2 0.058(5) 0.049(6) 0.093(7) 0.018(5) 0.035(5) -0.010(5)
O3 0.013(4) 0.097(8) 0.068(6) 0.019(6) 0.007(4) 0.010(4)
O4 0.077(6) 0.119(9) 0.064(6) 0.057(6) 0.051(5) 0.049(6)
O5 0.046(5) 0.073(7) 0.040(5) -0.013(5) -0.015(4) -0.012(5)
O6 0.056(5) 0.057(6) 0.073(6) 0.015(5) 0.019(5) 0.043(5)
O7 0.068(6) 0.056(6) 0.045(5) -0.016(5) 0.018(4) 0.002(5)
O8 0.078(6) 0.056(6) 0.080(7) -0.003(5) 0.021(5) -0.042(5)
O9 0.028(4) 0.098(8) 0.061(6) 0.000(5) -0.013(4) 0.028(5)
O10 0.064(6) 0.034(5) 0.055(5) 0.005(4) 0.012(4) -0.014(4)
O11 0.020(4) 0.091(7) 0.077(6) 0.031(6) 0.001(4) 0.020(4)
O12 0.066(6) 0.090(8) 0.076(7) -0.039(6) 0.045(5) -0.004(5)
O13 0.014(3) 0.035(4) 0.017(3) 0.002(3) 0.004(3) 0.000(3)
O14 0.018(3) 0.034(4) 0.017(3) -0.002(3) 0.002(3) 0.005(3)
O15 0.020(3) 0.040(4) 0.030(4) 0.001(3) 0.000(3) 0.005(3)
O16 0.022(3) 0.026(4) 0.023(4) -0.001(3) -0.001(3) 0.005(3)
O17 0.014(3) 0.033(4) 0.020(3) -0.004(3) 0.006(3) 0.008(3)
O18 0.016(3) 0.027(4) 0.015(3) -0.007(3) 0.002(2) -0.001(3)
O19 0.031(4) 0.030(4) 0.034(4) -0.003(3) 0.014(3) -0.004(3)
O20 0.017(3) 0.023(4) 0.021(3) 0.002(3) 0.001(3) 0.002(3)
O21 0.026(3) 0.021(4) 0.023(4) -0.006(3) 0.007(3) 0.000(3)
O22 0.020(3) 0.020(4) 0.017(3) -0.002(3) 0.004(3) 0.000(3)
O23 0.033(4) 0.025(4) 0.044(4) 0.010(4) 0.006(3) 0.000(3)
O24 0.023(3) 0.017(4) 0.025(4) -0.003(3) 0.003(3) 0.001(3)
O25 0.018(3) 0.027(4) 0.013(3) 0.008(3) 0.001(2) -0.002(3)
O26 0.018(3) 0.026(4) 0.026(4) 0.004(3) 0.002(3) -0.001(3)
O27 0.033(4) 0.050(5) 0.025(4) -0.018(4) 0.007(3) 0.006(4)
O28 0.027(3) 0.047(5) 0.025(4) -0.003(3) 0.009(3) 0.005(3)
O29 0.018(3) 0.027(4) 0.022(4) 0.002(3) 0.005(3) 0.000(3)
O30 0.019(3) 0.020(4) 0.022(3) -0.004(3) -0.001(3) 0.001(3)
O31 0.020(3) 0.024(4) 0.019(3) 0.002(3) 0.009(3) -0.004(3)
O32 0.024(3) 0.025(4) 0.022(3) 0.004(3) 0.005(3) -0.001(3)
C1 0.031(6) 0.059(9) 0.046(7) 0.003(7) 0.019(5) 0.003(6)
C2 0.019(5) 0.063(9) 0.036(6) 0.008(6) 0.013(5) 0.003(5)
C3 0.039(7) 0.055(8) 0.031(6) -0.001(6) 0.019(5) -0.007(6)
C4 0.027(6) 0.066(9) 0.042(7) 0.021(6) 0.019(5) 0.013(6)
C5 0.028(5) 0.046(7) 0.021(5) 0.017(5) 0.012(4) 0.014(5)
C6 0.024(5) 0.044(7) 0.026(6) 0.004(5) 0.007(4) 0.003(5)
C7 0.036(6) 0.035(7) 0.029(6) -0.007(5) 0.005(5) 0.001(5)
C8 0.025(5) 0.043(7) 0.045(7) 0.000(6) 0.009(5) -0.003(5)
C9 0.035(6) 0.036(7) 0.034(6) -0.012(5) 0.008(5) -0.004(5)
C10 0.026(5) 0.044(8) 0.027(6) 0.003(5) 0.006(4) 0.021(5)
C11 0.029(6) 0.035(7) 0.044(7) -0.004(6) 0.011(5) 0.004(5)
C12 0.027(6) 0.056(8) 0.047(7) -0.016(6) 0.021(5) 0.002(5)
C13 0.031(6) 0.054(8) 0.049(7) 0.001(6) 0.006(5) 0.001(6)
C14 0.068(9) 0.034(8) 0.071(10) -0.014(7) -0.013(7) -0.004(7)
C15 0.054(8) 0.070(10) 0.085(11) 0.002(9) 0.040(8) -0.004(7)
C16 0.064(9) 0.030(7) 0.077(10) -0.008(7) -0.030(7) 0.018(6)
C17 0.048(7) 0.054(9) 0.073(9) 0.019(7) 0.025(7) 0.011(6)
C18 0.047(7) 0.046(8) 0.090(11) 0.006(8) 0.022(7) 0.010(6)
C19 0.064(8) 0.037(8) 0.080(10) 0.012(7) 0.037(7) 0.007(6)
C20 0.133(16) 0.18(2) 0.035(9) -0.025(11) 0.005(10) 0.014(15)
C21 0.085(13) 0.24(3) 0.20(2) 0.00(2) 0.103(15) -0.020(16)
C22 0.160(16) 0.186(18) 0.151(16) -0.049(14) 0.027(13) -0.070(14)
C23 0.22(3) 0.16(2) 0.103(16) 0.070(16) 0.076(17) 0.021(19)
C24 0.22(3) 0.13(2) 0.096(16) -0.012(16) 0.042(17) -0.03(2)
N1 0.035(5) 0.031(5) 0.036(5) 0.002(4) -0.001(4) 0.011(4)
N2 0.042(5) 0.044(6) 0.031(5) -0.006(5) 0.002(4) 0.009(5)
N3 0.085(9) 0.086(10) 0.072(9) -0.011(8) 0.031(7) -0.028(8)

loop_
_atom_type_symbol
_atom_type_description
_atom_type_scat_dispersion_real
_atom_type_scat_dispersion_imag
_atom_type_scat_source
C C 0.0033 0.0016 'International Tables Vol C Tables 4.2.6.8 and 6.1.1.4'
H H 0.0000 0.0000 'International Tables Vol C Tables 4.2.6.8 and 6.1.1.4'
B B 0.0013 0.0007 'International Tables Vol C Tables 4.2.6.8 and 6.1.1.4'
N N 0.0061 0.0033 'International Tables Vol C Tables 4.2.6.8 and 6.1.1.4'
O O 0.0106 0.0060 'International Tables Vol C Tables 4.2.6.8 and 6.1.1.4'
W W -0.8490 6.8722 'International Tables Vol C Tables 4.2.6.8 and 6.1.1.4'
Re Re -1.0185 7.2310 'International Tables Vol C Tables 4.2.6.8 and 6.1.1.4'
K K 0.2009 0.2494 'International Tables Vol C Tables 4.2.6.8 and 6.1.1.4'

loop_
_geom_angle_atom_site_label_1
_geom_angle_atom_site_label_2
_geom_angle_atom_site_label_3
_geom_angle
_geom_angle_site_symmetry_1
_geom_angle_site_symmetry_3
O13 W1 Re4 41.25(18) . .
O13 W1 O17 78.2(3) . .
O13 W1 O18 75.4(2) . .
O14 W1 Re4 127.7(2) . .
O14 W1 O13 86.5(3) . .
O14 W1 O17 151.9(2) . .
O14 W1 O18 77.6(2) . .
O15 W1 Re4 89.4(2) . .
O15 W1 O13 101.3(3) . .
O15 W1 O14 103.2(3) . .
O15 W1 O16 105.6(3) . .
O15 W1 O17 102.8(3) . .
O15 W1 O18 176.6(3) . .
O16 W1 Re4 131.34(19) . .
O16 W1 O13 152.2(2) . .
O16 W1 O14 94.2(3) . .
O16 W1 O17 89.0(3) . .
O16 W1 O18 77.6(2) . .
O17 W1 Re4 42.39(19) . .
O17 W1 O18 75.9(2) . .
O18 W1 Re4 87.54(14) . .
O13 W2 O18 73.9(2) . .
O19 W2 O13 95.1(3) . .
O19 W2 O18 168.9(3) . .
O19 W2 O20 102.6(3) . .
O19 W2 O21 103.7(3) . .
O19 W2 O22 101.1(3) . .
O20 W2 O13 157.6(3) . .
O20 W2 O18 88.3(2) . .
O20 W2 O21 100.8(3) . .
O20 W2 O22 87.4(3) . .
O21 W2 O13 88.1(2) . .
O21 W2 O18 75.4(2) . .
O21 W2 O22 151.3(3) . .
O22 W2 O13 75.6(2) . .
O22 W2 O18 77.4(2) . .
O16 W3 K1 55.53(18) . 2_647
O16 W3 O18 74.4(2) . .
O18 W3 K1 114.82(14) . 2_647
O23 W3 K1 53.0(2) . 2_647
O23 W3 O16 90.7(3) . .
O23 W3 O18 165.1(3) . .
O23 W3 O24 105.2(3) . .
O23 W3 O25 100.0(3) . .
O23 W3 O26 102.4(3) . .
O24 W3 K1 128.25(17) . 2_647
O24 W3 O16 82.8(2) . .
O24 W3 O18 75.0(2) . .
O25 W3 K1 58.93(18) . 2_647
O25 W3 O16 82.0(2) . .
O25 W3 O18 76.8(2) . .
O25 W3 O24 150.6(3) . .
O26 W3 K1 134.6(2) . 2_647
O26 W3 O16 166.8(3) . .
O26 W3 O18 92.5(2) . .
O26 W3 O24 92.4(3) . .
O26 W3 O25 96.8(3) . .
O14 W4 O18 74.3(2) . .
O21 W4 O14 83.1(2) . .
O21 W4 O18 75.5(2) . .
O25 W4 O14 82.6(2) . .
O25 W4 O18 76.2(2) . .
O25 W4 O21 150.8(3) . .
O28 W4 O14 90.7(3) . .
O28 W4 O18 164.9(2) . .
O28 W4 O21 101.2(3) . .
O28 W4 O25 104.3(3) . .
O28 W4 O29 103.5(3) . .
O29 W4 O14 165.7(3) . .
O29 W4 O18 91.4(2) . .
O29 W4 O21 92.9(3) . .
O29 W4 O25 94.7(3) . .
O17 W5 O18 75.6(2) . .
O22 W5 O17 76.1(2) . .
O22 W5 O18 78.3(2) . .
O24 W5 O17 88.5(2) . .
O24 W5 O18 75.7(2) . .
O24 W5 O22 152.4(2) . .
O27 W5 O17 92.8(3) . .
O27 W5 O18 168.3(3) . .
O27 W5 O22 101.0(3) . .
O27 W5 O24 102.6(3) . .
O27 W5 O30 102.7(3) . .
O30 W5 O17 159.1(3) . .
O30 W5 O18 88.9(2) . .
O30 W5 O22 87.2(3) . .
O30 W5 O24 101.3(3) . .
O29 Re1 O31 78.1(2) . .
O29 Re1 O32 84.4(2) . .
O32 Re1 O31 74.0(2) . .
C10 Re1 O29 92.2(3) . .
C10 Re1 O31 98.9(3) . .
C10 Re1 O32 172.6(3) . .
C11 Re1 O29 175.7(4) . .
C11 Re1 O31 97.6(4) . .
C11 Re1 O32 94.8(4) . .
C11 Re1 C10 88.1(4) . .
C12 Re1 O29 97.3(4) . .
C12 Re1 O31 169.0(4) . .
C12 Re1 O32 95.7(4) . .
C12 Re1 C10 91.2(5) . .
C12 Re1 C11 87.0(5) . .
O26 Re2 O31 76.8(2) . .
O26 Re2 O32 82.3(2) . .
O32 Re2 O31 73.5(2) . .
C7 Re2 O26 93.8(3) . .
C7 Re2 O31 101.5(4) . .
C7 Re2 O32 174.2(4) . .
C8 Re2 O26 99.2(4) . .
C8 Re2 O31 170.3(4) . .
C8 Re2 O32 97.2(4) . .
C8 Re2 C7 87.6(5) . .
C8 Re2 C9 86.6(5) . .
C9 Re2 O26 174.0(4) . .
C9 Re2 O31 97.2(4) . .
C9 Re2 O32 95.3(3) . .
C9 Re2 C7 88.2(4) . .
O20 Re3 O31 78.3(2) . .
O30 Re3 O20 80.1(2) . .
O30 Re3 O31 77.9(2) . .
C4 Re3 O20 98.8(4) . .
C4 Re3 O30 98.3(4) . .
C4 Re3 O31 175.5(3) . .
C4 Re3 C5 84.3(5) . .
C4 Re3 C6 85.7(5) . .
C5 Re3 O20 175.8(3) . .
C5 Re3 O30 96.6(3) . .
C5 Re3 O31 98.5(3) . .
C6 Re3 O20 97.5(3) . .
C6 Re3 O30 175.5(3) . .
C6 Re3 O31 98.0(3) . .
C6 Re3 C5 85.6(4) . .
O13 Re4 W1 37.87(17) . .
O13 Re4 O17 71.3(2) . .
O13 Re4 O22 71.8(2) . .
O17 Re4 W1 38.25(15) . .
O22 Re4 W1 81.15(16) . .
O22 Re4 O17 71.0(2) . .
C1 Re4 W1 137.9(4) . .
C1 Re4 O13 167.6(4) . .
C1 Re4 O17 101.0(4) . .
C1 Re4 O22 96.7(4) . .
C2 Re4 W1 133.9(3) . .
C2 Re4 O13 98.3(4) . .
C2 Re4 O17 168.0(4) . .
C2 Re4 O22 100.3(3) . .
C2 Re4 C1 88.0(5) . .
C3 Re4 W1 89.1(3) . .
C3 Re4 O13 102.3(3) . .
C3 Re4 O17 99.2(4) . .
C3 Re4 O22 169.7(4) . .
C3 Re4 C1 88.3(5) . .
C3 Re4 C2 88.9(5) . .
O1W K1 W3 98.81(18) . 2_657
O1W K1 O3W 77.8(3) . .
O1W K1 O16 81.7(2) . 2_657
O1W K1 O25 75.3(2) . 2_657
O2W K1 W3 128.5(2) . 2_657
O2W K1 O1W 78.9(3) . .
O2W K1 O3W 119.3(3) . 3_667
O2W K1 O3W 54.8(3) . .
O2W K1 O16 96.1(3) . 2_657
O2W K1 O23 128.3(3) . 2_657
O2W K1 O25 139.6(3) . 2_657
O3W K1 W3 175.0(3) . 2_657
O3W K1 W3 107.4(3) 3_667 2_657
O3W K1 O1W 70.4(4) 3_667 .
O3W K1 O3W 68.0(4) 3_667 .
O3W K1 O16 127.8(3) 3_667 2_657
O3W K1 O23 112.1(3) 3_667 2_657
O3W K1 O25 80.1(3) 3_667 2_657
O16 K1 W3 34.30(11) 2_657 2_657
O16 K1 O3W 147.0(3) 2_657 .
O16 K1 O25 50.08(16) 2_657 2_657
O19 K1 W3 94.95(16) . 2_657
O19 K1 O1W 145.9(3) . .
O19 K1 O2W 68.2(3) . .
O19 K1 O3W 133.9(3) . 3_667
O19 K1 O3W 89.9(3) . .
O19 K1 O16 92.9(2) . 2_657
O19 K1 O23 72.7(2) . 2_657
O19 K1 O25 125.7(2) . 2_657
O23 K1 W3 27.10(13) 2_657 2_657
O23 K1 O1W 125.9(2) 2_657 .
O23 K1 O3W 155.8(3) 2_657 .
O23 K1 O16 53.30(17) 2_657 2_657
O23 K1 O25 53.66(17) 2_657 2_657
O25 K1 W3 31.36(11) 2_657 2_657
O25 K1 O3W 143.6(3) 2_657 .
K1 O3W K1 112.0(4) 3_667 .
W1 O13 W2 116.5(3) . .
W1 O13 Re4 100.9(3) . .
W2 O13 Re4 101.8(2) . .
W1 O14 W4 116.7(3) . .
W1 O16 W3 116.9(3) . .
W1 O16 K1 126.3(3) . 2_647
W3 O16 K1 90.2(2) . 2_647
W1 O17 W5 114.7(3) . .
W1 O17 Re4 99.4(3) . .
W5 O17 Re4 102.6(3) . .
W1 O18 W2 93.9(2) . .
W3 O18 W1 90.9(2) . .
W3 O18 W2 175.1(3) . .
W3 O18 W4 89.4(2) . .
W3 O18 W5 90.1(2) . .
W4 O18 W1 91.07(18) . .
W4 O18 W2 89.3(2) . .
W4 O18 W5 175.7(3) . .
W5 O18 W1 93.2(2) . .
W5 O18 W2 90.8(2) . .
W2 O19 K1 163.5(3) . .
W2 O20 Re3 149.1(3) . .
W2 O21 W4 119.6(3) . .
W2 O22 Re4 102.7(2) . .
W5 O22 W2 111.2(3) . .
W5 O22 Re4 104.3(3) . .
W3 O23 K1 99.9(3) . 2_647
W5 O24 W3 118.9(3) . .
W3 O25 W4 115.8(3) . .
W3 O25 K1 89.7(2) . 2_647
W4 O25 K1 135.3(2) . 2_647
W3 O26 Re2 167.7(4) . .
W4 O29 Re1 167.8(4) . .
W5 O30 Re3 149.4(3) . .
Re1 O31 Re2 102.7(2) . .
Re1 O31 Re3 123.0(3) . .
Re3 O31 Re2 122.0(3) . .
Re1 O32 Re2 106.1(3) . .
O1 C1 Re4 176.6(10) . .
O2 C2 Re4 177.4(9) . .
O3 C3 Re4 177.8(10) . .
O4 C4 Re3 173.3(10) . .
O5 C5 Re3 178.2(9) . .
O6 C6 Re3 176.8(10) . .
O7 C7 Re2 179.2(10) . .
O8 C8 Re2 178.9(11) . .
O9 C9 Re2 178.2(10) . .
O10 C10 Re1 178.9(9) . .
O11 C11 Re1 178.3(10) . .
O12 C12 Re1 178.3(11) . .
H13A C13 H13B 109.5 . .
H13A C13 H13C 109.5 . .
H13B C13 H13C 109.5 . .
N1 C13 H13A 109.5 . .
N1 C13 H13B 109.5 . .
N1 C13 H13C 109.5 . .
H14A C14 H14B 109.5 . .
H14A C14 H14C 109.5 . .
H14B C14 H14C 109.5 . .
N1 C14 H14A 109.5 . .
N1 C14 H14B 109.5 . .
N1 C14 H14C 109.5 . .
H15A C15 H15B 109.5 . .
H15A C15 H15C 109.5 . .
H15B C15 H15C 109.5 . .
N1 C15 H15A 109.5 . .
N1 C15 H15B 109.5 . .
N1 C15 H15C 109.5 . .
H16A C16 H16B 109.5 . .
H16A C16 H16C 109.5 . .
H16B C16 H16C 109.5 . .
N1 C16 H16A 109.5 . .
N1 C16 H16B 109.5 . .
N1 C16 H16C 109.5 . .
H17A C17 H17B 109.5 . .
H17A C17 H17C 109.5 . .
H17B C17 H17C 109.5 . .
N2 C17 H17A 109.5 . .
N2 C17 H17B 109.5 . .
N2 C17 H17C 109.5 . .
H18A C18 H18B 109.5 . .
H18A C18 H18C 109.5 . .
H18B C18 H18C 109.5 . .
N2 C18 H18A 109.5 . .
N2 C18 H18B 109.5 . .
N2 C18 H18C 109.5 . .
H19A C19 H19B 109.5 . .
H19A C19 H19C 109.5 . .
H19B C19 H19C 109.5 . .
N2 C19 H19A 109.5 . .
N2 C19 H19B 109.5 . .
N2 C19 H19C 109.5 . .
H20A C20 H20B 109.5 . .
H20A C20 H20C 109.5 . .
H20B C20 H20C 109.5 . .
N2 C20 H20A 109.5 . .
N2 C20 H20B 109.5 . .
N2 C20 H20C 109.5 . .
H21A C21 H21B 109.5 . .
H21A C21 H21C 109.5 . .
H21B C21 H21C 109.5 . .
N3 C21 H21A 109.5 . .
N3 C21 H21B 109.5 . .
N3 C21 H21C 109.5 . .
H22A C22 H22B 109.5 . .
H22A C22 H22C 109.5 . .
H22B C22 H22C 109.5 . .
N3 C22 H22A 109.5 . .
N3 C22 H22B 109.5 . .
N3 C22 H22C 109.5 . .
H23A C23 H23B 109.5 . .
H23A C23 H23C 109.5 . .
H23B C23 H23C 109.5 . .
N3 C23 H23A 109.5 . .
N3 C23 H23B 109.5 . .
N3 C23 H23C 109.5 . .
H24A C24 H24B 109.5 . .
H24A C24 H24C 109.5 . .
H24B C24 H24C 109.5 . .
N3 C24 H24A 109.5 . .
N3 C24 H24B 109.5 . .
N3 C24 H24C 109.5 . .
C13 N1 C14 109.7(9) . .
C13 N1 C15 108.0(9) . .
C13 N1 C16 109.9(9) . .
C15 N1 C14 108.5(10) . .
C16 N1 C14 109.7(8) . .
C16 N1 C15 111.0(10) . .
C17 N2 C18 109.9(9) . .
C19 N2 C17 109.7(9) . .
C19 N2 C18 109.4(10) . .
C19 N2 C20 108.4(12) . .
C20 N2 C17 111.3(11) . .
C20 N2 C18 108.1(11) . .
C21 N3 C22 116.4(16) . .
C21 N3 C23 117.5(16) . .
C21 N3 C24 106.5(17) . .
C22 N3 C23 108.9(16) . .
C22 N3 C24 96.7(16) . .
C23 N3 C24 108.5(15) . .

loop_
_geom_bond_atom_site_label_1
_geom_bond_atom_site_label_2
_geom_bond_distance
_geom_bond_site_symmetry_2
W1 Re4 3.1885(6) .
W1 O13 1.993(6) .
W1 O14 1.848(6) .
W1 O15 1.721(6) .
W1 O16 1.824(6) .
W1 O17 2.001(6) .
W1 O18 2.365(5) .
W2 O13 2.074(6) .
W2 O18 2.370(6) .
W2 O19 1.694(7) .
W2 O20 1.783(5) .
W2 O21 1.881(6) .
W2 O22 2.032(6) .
W3 K1 3.688(3) 2_647
W3 O16 2.078(6) .
W3 O18 2.308(6) .
W3 O23 1.705(7) .
W3 O24 1.948(6) .
W3 O25 1.919(6) .
W3 O26 1.776(6) .
W4 O14 2.082(6) .
W4 O18 2.327(6) .
W4 O21 1.938(6) .
W4 O25 1.930(6) .
W4 O28 1.709(7) .
W4 O29 1.777(6) .
W5 O17 2.054(6) .
W5 O18 2.335(6) .
W5 O22 2.029(6) .
W5 O24 1.869(6) .
W5 O27 1.726(6) .
W5 O30 1.788(6) .
Re1 O29 2.102(6) .
Re1 O31 2.185(6) .
Re1 O32 2.140(6) .
Re1 C10 1.911(13) .
Re1 C11 1.893(11) .
Re1 C12 1.885(11) .
Re2 O26 2.111(6) .
Re2 O31 2.202(6) .
Re2 O32 2.149(6) .
Re2 C7 1.913(11) .
Re2 C8 1.871(12) .
Re2 C9 1.896(11) .
Re3 O20 2.133(6) .
Re3 O30 2.118(6) .
Re3 O31 2.195(6) .
Re3 C4 1.876(11) .
Re3 C5 1.906(11) .
Re3 C6 1.906(11) .
Re4 O13 2.141(6) .
Re4 O17 2.179(6) .
Re4 O22 2.155(5) .
Re4 C1 1.903(12) .
Re4 C2 1.899(13) .
Re4 C3 1.899(11) .
K1 W3 3.688(3) 2_657
K1 O1W 2.995(11) .
K1 O2W 2.927(10) .
K1 O3W 2.951(14) 3_667
K1 O3W 3.174(13) .
K1 O16 3.040(7) 2_657
K1 O19 2.806(7) .
K1 O23 2.990(7) 2_657
K1 O25 3.159(6) 2_657
O3W K1 2.951(14) 3_667
O1 C1 1.157(13) .
O2 C2 1.165(13) .
O3 C3 1.160(12) .
O4 C4 1.158(13) .
O5 C5 1.142(11) .
O6 C6 1.142(12) .
O7 C7 1.143(12) .
O8 C8 1.156(13) .
O9 C9 1.158(11) .
O10 C10 1.142(13) .
O11 C11 1.164(11) .
O12 C12 1.145(12) .
O16 K1 3.040(7) 2_647
O23 K1 2.990(7) 2_647
O25 K1 3.159(6) 2_647
C13 H13A 0.9600 .
C13 H13B 0.9600 .
C13 H13C 0.9600 .
C13 N1 1.464(13) .
C14 H14A 0.9600 .
C14 H14B 0.9600 .
C14 H14C 0.9600 .
C14 N1 1.503(14) .
C15 H15A 0.9600 .
C15 H15B 0.9600 .
C15 H15C 0.9600 .
C15 N1 1.490(15) .
C16 H16A 0.9600 .
C16 H16B 0.9600 .
C16 H16C 0.9600 .
C16 N1 1.486(13) .
C17 H17A 0.9600 .
C17 H17B 0.9600 .
C17 H17C 0.9600 .
C17 N2 1.498(14) .
C18 H18A 0.9600 .
C18 H18B 0.9600 .
C18 H18C 0.9600 .
C18 N2 1.501(14) .
C19 H19A 0.9600 .
C19 H19B 0.9600 .
C19 H19C 0.9600 .
C19 N2 1.461(14) .
C20 H20A 0.9600 .
C20 H20B 0.9600 .
C20 H20C 0.9600 .
C20 N2 1.495(15) .
C21 H21A 0.9600 .
C21 H21B 0.9600 .
C21 H21C 0.9600 .
C21 N3 1.471(19) .
C22 H22A 0.9600 .
C22 H22B 0.9600 .
C22 H22C 0.9600 .
C22 N3 1.48(2) .
C23 H23A 0.9600 .
C23 H23B 0.9600 .
C23 H23C 0.9600 .
C23 N3 1.486(19) .
C24 H24A 0.9600 .
C24 H24B 0.9600 .
C24 H24C 0.9600 .
C24 N3 1.53(2) .
